data_1550499
loop_
_publ_author_name
'Gruetzmacher, Hansjoerg'
'Hou, Yuanfeng'
'Li, Zhongshu'
'Li, Yaqi'
'Su, Cheng-Yong'
'Puschmann, Florian'
'Liu, Peng'

_publ_section_title
;
 Making the Unconventional \m2-P Bridging Binding Mode More Conventional
 in Phosphinine Complexes
;
_journal_name_full 'Chemical Science'
_journal_paper_doi 10.1039/C8SC05281F
_journal_year 2019
_chemical_formula_moiety '2(C92 H76 Cu4 O4 P8), 3(C H2 Cl2)'
_chemical_formula_sum 'C187 H158 Cl6 Cu8 O8 P16'
_chemical_formula_weight 3749.66
_space_group_crystal_system triclinic
_space_group_IT_number 2
_space_group_name_Hall '-P 1'
_space_group_name_H-M_alt 'P -1'
_symmetry_space_group_name_Hall '-P 1'
_symmetry_space_group_name_H-M 'P -1'
_atom_sites_solution_hydrogens geom
_audit_creation_date 2018-06-05
_audit_creation_method
;
Olex2 1.2
(compiled 2018.05.29 svn.r3508 for OlexSys, GUI svn.r5506)
;
_audit_update_record
;
2018-10-09 deposited with the CCDC.
2019-01-17 downloaded from the CCDC.
;
_cell_angle_alpha 87.081(3)
_cell_angle_beta 75.816(3)
_cell_angle_gamma 63.403(4)
_cell_formula_units_Z 1
_cell_length_a 14.7461(6)
_cell_length_b 15.0636(7)
_cell_length_c 22.9640(7)
_cell_measurement_reflns_used 37364
_cell_measurement_temperature 200.15
_cell_measurement_theta_max 24.71
_cell_measurement_theta_min 2.63
_cell_volume 4412.0(4)
_computing_molecular_graphics 'Olex2 (Dolomanov et al., 2009)'
_computing_publication_material 'Olex2 (Dolomanov et al., 2009)'
_computing_structure_refinement 'ShelXL (Sheldrick, 2015)'
_diffrn_ambient_temperature 200.15
_diffrn_measured_fraction_theta_full 0.997
_diffrn_measured_fraction_theta_max 0.997
_diffrn_measurement_device_type 'Xcalibur, Sapphire3'
_diffrn_radiation_type MoK\a
_diffrn_radiation_wavelength 0.71073
_diffrn_reflns_av_R_equivalents 0.0844
_diffrn_reflns_av_unetI/netI 0.1760
_diffrn_reflns_Laue_measured_fraction_full 0.997
_diffrn_reflns_Laue_measured_fraction_max 0.997
_diffrn_reflns_limit_h_max 17
_diffrn_reflns_limit_h_min -16
_diffrn_reflns_limit_k_max 17
_diffrn_reflns_limit_k_min -17
_diffrn_reflns_limit_l_max 27
_diffrn_reflns_limit_l_min -27
_diffrn_reflns_number 37269
_diffrn_reflns_point_group_measured_fraction_full 0.997
_diffrn_reflns_point_group_measured_fraction_max 0.997
_diffrn_reflns_theta_full 24.713
_diffrn_reflns_theta_max 24.713
_diffrn_reflns_theta_min 2.634
_exptl_absorpt_coefficient_mu 1.237
_exptl_crystal_colour 'clear light orange'
_exptl_crystal_colour_lustre clear
_exptl_crystal_colour_modifier light
_exptl_crystal_colour_primary orange
_exptl_crystal_density_diffrn 1.411
_exptl_crystal_description block
_exptl_crystal_F_000 1918
_exptl_crystal_size_max 0.2
_exptl_crystal_size_mid 0.1
_exptl_crystal_size_min 0.1
_refine_diff_density_max 1.530
_refine_diff_density_min -0.944
_refine_diff_density_rms 0.084
_refine_ls_extinction_method none
_refine_ls_goodness_of_fit_ref 0.826
_refine_ls_hydrogen_treatment constr
_refine_ls_matrix_type full
_refine_ls_number_parameters 994
_refine_ls_number_reflns 15005
_refine_ls_number_restraints 2
_refine_ls_restrained_S_all 0.847
_refine_ls_R_factor_all 0.1296
_refine_ls_R_factor_gt 0.0579
_refine_ls_shift/su_max 0.001
_refine_ls_shift/su_mean 0.000
_refine_ls_structure_factor_coef Fsqd
_refine_ls_weighting_details 'w=1/[\s^2^(Fo^2^)+(0.0488P)^2^] where P=(Fo^2^+2Fc^2^)/3'
_refine_ls_weighting_scheme calc
_refine_ls_wR_factor_gt 0.1109
_refine_ls_wR_factor_ref 0.1258
_reflns_Friedel_coverage 0.000
_reflns_number_gt 7359
_reflns_number_total 15005
_reflns_threshold_expression 'I > 2\s(I)'
_cod_data_source_file c8sc05281f2.cif
_cod_data_source_block fp090115
_cod_original_cell_volume 4412.0(3)
_cod_database_code 1550499
_shelx_shelxl_version_number 2014/7
_shelx_space_group_comment
;
The symmetry employed for this shelxl refinement is uniquely defined
by the following loop, which should always be used as a source of
symmetry information in preference to the above space-group names.
They are only intended as comments.
;
_olex2_refinement_description
;
1. Fixed Uiso
 At 1.2 times of:
  All C(H) groups, All C(H,H) groups
2. Restrained distances
 C1A-Cl4
 1.74 with sigma of 0.001
 C1A-Cl3
 1.74 with sigma of 0.001
3. Others
 Fixed Sof: Cl3(0.5) Cl4(0.5) C1A(0.5) H1AA(0.5) H1AB(0.5)
4.a Free rotating group:
 Cl3(Cl4,C1A)
4.b Secondary CH2 refined with riding coordinates:
 C93(H93A,H93B), C1A(H1AA,H1AB)
4.c Aromatic/amide H refined with riding coordinates:
 C64(H64), C28(H28), C13(H13), C35(H35), C16(H16), C11(H11), C9(H9), C17(H17),
 C6(H6), C67(H67), C68(H68), C18(H18), C34(H34), C8(H8), C44(H44), C32(H32),
 C7(H7), C40(H40), C86(H86), C2(H2), C22(H22), C12(H12), C1(H1), C70(H70),
 C29(H29), C65(H65), C23(H23), C72(H72), C49(H49), C52(H52), C19(H19), C66(H66),
  C14(H14), C78(H78), C58(H58), C82(H82), C30(H30), C71(H71), C77(H77),
 C48(H48), C4(H4), C47(H47), C31(H31), C46(H46), C50(H50), C41(H41), C55(H55),
 C59(H59), C74(H74), C62(H62), C92(H92), C38(H38), C36(H36), C26(H26), C53(H53),
  C37(H37), C76(H76), C56(H56), C90(H90), C89(H89), C91(H91), C88(H88),
 C80(H80), C61(H61), C3(H3), C73(H73), C42(H42), C25(H25), C85(H85), C43(H43),
 C24(H24), C54(H54), C79(H79), C83(H83), C60(H60), C84(H84)
;
_olex2_submission_special_instructions 'No special instructions were received'

loop_
_space_group_symop_operation_xyz
'x, y, z'
'-x, -y, -z'

loop_
_atom_site_label
_atom_site_type_symbol
_atom_site_fract_x
_atom_site_fract_y
_atom_site_fract_z
_atom_site_U_iso_or_equiv
_atom_site_adp_type
_atom_site_occupancy
_atom_site_site_symmetry_order
_atom_site_calc_flag
_atom_site_refinement_flags_posn
_atom_site_refinement_flags_occupancy
_atom_site_disorder_assembly
_atom_site_disorder_group
Cu1 Cu 0.74054(6) 1.01947(6) 0.18313(3) 0.0295(2) Uani 1 1 d . . . .
Cu2 Cu 0.77262(6) 0.93544(6) 0.32794(3) 0.0296(2) Uani 1 1 d . . . .
Cu3 Cu 0.65235(6) 0.82984(6) 0.22295(3) 0.0314(2) Uani 1 1 d . . . .
Cu4 Cu 0.93264(6) 0.73667(6) 0.20678(3) 0.0311(2) Uani 1 1 d . . . .
P8 P 1.08246(14) 0.59074(13) 0.19874(7) 0.0349(4) Uani 1 1 d . . . .
P6 P 0.78777(13) 1.00680(13) 0.40850(7) 0.0305(4) Uani 1 1 d . . . .
P5 P 0.68174(13) 1.16079(12) 0.13277(7) 0.0301(4) Uani 1 1 d . . . .
P1 P 0.64800(13) 1.04674(13) 0.28342(7) 0.0298(4) Uani 1 1 d . . . .
P3 P 0.78753(13) 0.71776(12) 0.26086(7) 0.0297(4) Uani 1 1 d . . . .
P2 P 0.72664(13) 0.89378(12) 0.14093(7) 0.0288(4) Uani 1 1 d . . . .
P7 P 0.55145(13) 0.76600(13) 0.19707(7) 0.0305(4) Uani 1 1 d . . . .
P4 P 0.93218(13) 0.86492(12) 0.25625(7) 0.0282(4) Uani 1 1 d . . . .
O2 O 0.9276(3) 0.7556(3) 0.12007(16) 0.0304(10) Uani 1 1 d . . . .
O1 O 0.5420(3) 0.9413(3) 0.28258(16) 0.0334(11) Uani 1 1 d . . . .
O4 O 0.8874(3) 1.0001(3) 0.17356(16) 0.0341(11) Uani 1 1 d . . . .
O3 O 0.7445(3) 0.8225(3) 0.36380(16) 0.0307(10) Uani 1 1 d . . . .
C10 C 0.8502(5) 0.8030(4) 0.0967(3) 0.0292(15) Uani 1 1 d . . . .
C15 C 0.7620(4) 0.7393(5) 0.3408(3) 0.0281(15) Uani 1 1 d . . . .
C81 C 1.1225(6) 0.5459(5) 0.2683(3) 0.0434(19) Uani 1 1 d . . . .
C63 C 0.4458(5) 0.8605(5) 0.1680(3) 0.0293(15) Uani 1 1 d . . . .
C64 C 0.4239(6) 0.8498(5) 0.1140(3) 0.0440(19) Uani 1 1 d . . . .
H64 H 0.4643 0.7888 0.0900 0.053 Uiso 1 1 calc R . . .
C39 C 0.8131(5) 1.1154(5) 0.3948(3) 0.0362(17) Uani 1 1 d . . . .
C57 C 0.4830(5) 0.7208(4) 0.2595(3) 0.0311(16) Uani 1 1 d . . . .
C20 C 0.9527(5) 0.9519(4) 0.2053(2) 0.0242(14) Uani 1 1 d . . . .
C5 C 0.5348(5) 1.0256(5) 0.2975(2) 0.0298(16) Uani 1 1 d . . . .
C28 C 0.8216(5) 1.0672(5) 0.0254(3) 0.0407(18) Uani 1 1 d . . . .
H28 H 0.8047 1.0140 0.0374 0.049 Uiso 1 1 calc R . . .
C13 C 0.7757(6) 0.5708(5) 0.3596(3) 0.047(2) Uani 1 1 d . . . .
H13 H 0.7703 0.5266 0.3898 0.057 Uiso 1 1 calc R . . .
C35 C 0.3798(6) 1.2209(5) 0.1520(4) 0.057(2) Uani 1 1 d . . . .
H35 H 0.3254 1.2208 0.1843 0.069 Uiso 1 1 calc R . . .
C16 C 1.0369(5) 0.8267(5) 0.2906(3) 0.0362(17) Uani 1 1 d . . . .
H16 H 1.0416 0.7797 0.3203 0.043 Uiso 1 1 calc R . . .
C11 C 0.8059(5) 0.5953(5) 0.2541(3) 0.0419(18) Uani 1 1 d . . . .
H11 H 0.8212 0.5674 0.2146 0.050 Uiso 1 1 calc R . . .
C27 C 0.7730(5) 1.1545(5) 0.0612(3) 0.0292(16) Uani 1 1 d . . . .
C9 C 0.8616(5) 0.7848(5) 0.0343(3) 0.0386(17) Uani 1 1 d . . . .
H9 H 0.9288 0.7392 0.0115 0.046 Uiso 1 1 calc R . . .
C17 C 1.1115(5) 0.8591(5) 0.2779(3) 0.0416(18) Uani 1 1 d . . . .
H17 H 1.1635 0.8365 0.3001 0.050 Uiso 1 1 calc R . . .
C6 C 0.6476(5) 0.9325(5) 0.0892(3) 0.0345(17) Uani 1 1 d . . . .
H6 H 0.5767 0.9806 0.1031 0.041 Uiso 1 1 calc R . . .
C45 C 0.6782(5) 1.0493(5) 0.4747(3) 0.0353(17) Uani 1 1 d . . . .
C67 C 0.3041(5) 1.0269(5) 0.1829(3) 0.0391(17) Uani 1 1 d . . . .
H67 H 0.2615 1.0873 0.2073 0.047 Uiso 1 1 calc R . . .
C87 C 1.0701(5) 0.4879(5) 0.1697(3) 0.0372(17) Uani 1 1 d . . . .
C21 C 0.6646(5) 1.2668(5) 0.1767(3) 0.0349(17) Uani 1 1 d . . . .
C51 C 0.8970(5) 0.9149(5) 0.4363(3) 0.0339(16) Uani 1 1 d . . . .
C68 C 0.3837(5) 0.9511(5) 0.2014(3) 0.0387(18) Uani 1 1 d . . . .
H68 H 0.3972 0.9605 0.2384 0.046 Uiso 1 1 calc R . . .
C18 C 1.1135(5) 0.9246(5) 0.2333(3) 0.0449(19) Uani 1 1 d . . . .
H18 H 1.1698 0.9417 0.2259 0.054 Uiso 1 1 calc R . . .
C34 C 0.4745(6) 1.1968(5) 0.1618(3) 0.049(2) Uani 1 1 d . . . .
H34 H 0.4861 1.1786 0.2005 0.058 Uiso 1 1 calc R . . .
C8 C 0.7851(6) 0.8267(5) 0.0049(3) 0.0422(19) Uani 1 1 d . . . .
H8 H 0.8023 0.8066 -0.0365 0.051 Uiso 1 1 calc R . . .
C33 C 0.5552(5) 1.1982(4) 0.1161(3) 0.0354(17) Uani 1 1 d . . . .
C44 C 0.7606(6) 1.2031(5) 0.4296(3) 0.052(2) Uani 1 1 d . . . .
H44 H 0.7076 1.2097 0.4647 0.063 Uiso 1 1 calc R . . .
C32 C 0.7983(6) 1.2307(6) 0.0428(3) 0.052(2) Uani 1 1 d . . . .
H32 H 0.7646 1.2918 0.0667 0.062 Uiso 1 1 calc R . . .
C7 C 0.6820(6) 0.8976(5) 0.0306(3) 0.0430(19) Uani 1 1 d . . . .
H7 H 0.6341 0.9224 0.0058 0.052 Uiso 1 1 calc R . . .
C40 C 0.8916(6) 1.1085(6) 0.3440(3) 0.049(2) Uani 1 1 d . . . .
H40 H 0.9303 1.0485 0.3190 0.059 Uiso 1 1 calc R . . .
C86 C 1.0467(6) 0.5466(5) 0.3171(3) 0.053(2) Uani 1 1 d . . . .
H86 H 0.9769 0.5704 0.3135 0.063 Uiso 1 1 calc R . . .
C69 C 0.6183(5) 0.6641(5) 0.1386(3) 0.0302(15) Uani 1 1 d . . . .
C2 C 0.4941(6) 1.2295(5) 0.3358(3) 0.052(2) Uani 1 1 d . . . .
H2 H 0.4735 1.2959 0.3493 0.063 Uiso 1 1 calc R . . .
C22 C 0.5686(6) 1.3498(5) 0.1976(3) 0.0460(19) Uani 1 1 d . . . .
H22 H 0.5093 1.3567 0.1847 0.055 Uiso 1 1 calc R . . .
C12 C 0.8001(6) 0.5367(5) 0.3003(3) 0.053(2) Uani 1 1 d . . . .
H12 H 0.8132 0.4704 0.2917 0.063 Uiso 1 1 calc R . . .
C1 C 0.5962(6) 1.1701(5) 0.3115(3) 0.0389(18) Uani 1 1 d . . . .
H1 H 0.6439 1.1972 0.3094 0.047 Uiso 1 1 calc R . . .
C70 C 0.6994(6) 0.6637(5) 0.0940(3) 0.0479(19) Uani 1 1 d . . . .
H70 H 0.7197 0.7151 0.0950 0.057 Uiso 1 1 calc R . . .
C75 C 1.1987(5) 0.5917(5) 0.1493(3) 0.0370(17) Uani 1 1 d . . . .
C29 C 0.8938(5) 1.0567(5) -0.0274(3) 0.0448(19) Uani 1 1 d . . . .
H29 H 0.9260 0.9964 -0.0519 0.054 Uiso 1 1 calc R . . .
C65 C 0.3447(6) 0.9261(6) 0.0951(3) 0.060(2) Uani 1 1 d . . . .
H65 H 0.3302 0.9172 0.0583 0.071 Uiso 1 1 calc R . . .
C23 C 0.5585(7) 1.4221(6) 0.2367(3) 0.063(2) Uani 1 1 d . . . .
H23 H 0.4921 1.4770 0.2521 0.076 Uiso 1 1 calc R . . .
C72 C 0.7255(6) 0.5172(6) 0.0452(3) 0.055(2) Uani 1 1 d . . . .
H72 H 0.7634 0.4660 0.0137 0.066 Uiso 1 1 calc R . . .
C49 C 0.6049(6) 1.0871(6) 0.5813(3) 0.057(2) Uani 1 1 d . . . .
H49 H 0.6145 1.0878 0.6207 0.068 Uiso 1 1 calc R . . .
C52 C 0.9816(5) 0.9288(6) 0.4421(3) 0.0475(19) Uani 1 1 d . . . .
H52 H 0.9812 0.9918 0.4354 0.057 Uiso 1 1 calc R . . .
C19 C 1.0434(5) 0.9668(5) 0.1990(3) 0.0402(18) Uani 1 1 d . . . .
H19 H 1.0557 1.0087 0.1690 0.048 Uiso 1 1 calc R . . .
C66 C 0.2862(6) 1.0147(6) 0.1284(3) 0.053(2) Uani 1 1 d . . . .
H66 H 0.2332 1.0680 0.1140 0.063 Uiso 1 1 calc R . . .
C14 C 0.7588(5) 0.6623(5) 0.3783(3) 0.0416(18) Uani 1 1 d . . . .
H14 H 0.7433 0.6760 0.4205 0.050 Uiso 1 1 calc R . . .
C78 C 1.3745(6) 0.6018(7) 0.0781(3) 0.065(2) Uani 1 1 d . . . .
H78 H 1.4346 0.6059 0.0540 0.078 Uiso 1 1 calc R . . .
C58 C 0.3933(5) 0.7122(5) 0.2595(3) 0.0438(18) Uani 1 1 d . . . .
H58 H 0.3634 0.7325 0.2260 0.053 Uiso 1 1 calc R . . .
C82 C 1.2219(6) 0.5121(6) 0.2755(4) 0.068(2) Uani 1 1 d . . . .
H82 H 1.2764 0.5103 0.2427 0.081 Uiso 1 1 calc R . . .
C30 C 0.9211(5) 1.1319(6) -0.0459(3) 0.047(2) Uani 1 1 d . . . .
H30 H 0.9721 1.1237 -0.0824 0.056 Uiso 1 1 calc R . . .
C71 C 0.7525(6) 0.5903(6) 0.0474(3) 0.057(2) Uani 1 1 d . . . .
H71 H 0.8084 0.5920 0.0169 0.069 Uiso 1 1 calc R . . .
C77 C 1.2902(7) 0.6861(7) 0.1082(3) 0.066(2) Uani 1 1 d . . . .
H77 H 1.2924 0.7483 0.1046 0.079 Uiso 1 1 calc R . . .
C48 C 0.5070(6) 1.1178(6) 0.5741(3) 0.060(2) Uani 1 1 d . . . .
H48 H 0.4481 1.1427 0.6078 0.072 Uiso 1 1 calc R . . .
C4 C 0.4349(5) 1.1036(6) 0.3246(3) 0.050(2) Uani 1 1 d . . . .
H4 H 0.3762 1.0902 0.3313 0.060 Uiso 1 1 calc R . . .
C47 C 0.4940(6) 1.1123(6) 0.5172(3) 0.056(2) Uani 1 1 d . . . .
H47 H 0.4257 1.1324 0.5121 0.068 Uiso 1 1 calc R . . .
C31 C 0.8725(6) 1.2189(6) -0.0102(3) 0.055(2) Uani 1 1 d . . . .
H31 H 0.8902 1.2717 -0.0221 0.066 Uiso 1 1 calc R . . .
C46 C 0.5780(6) 1.0784(5) 0.4677(3) 0.048(2) Uani 1 1 d . . . .
H46 H 0.5675 1.0748 0.4289 0.057 Uiso 1 1 calc R . . .
C50 C 0.6912(5) 1.0547(5) 0.5325(3) 0.0445(19) Uani 1 1 d . . . .
H50 H 0.7589 1.0363 0.5383 0.053 Uiso 1 1 calc R . . .
C41 C 0.9129(6) 1.1876(7) 0.3300(4) 0.062(2) Uani 1 1 d . . . .
H41 H 0.9653 1.1821 0.2948 0.074 Uiso 1 1 calc R . . .
C55 C 0.9843(7) 0.7464(6) 0.4613(3) 0.062(2) Uani 1 1 d . . . .
H55 H 0.9837 0.6840 0.4688 0.074 Uiso 1 1 calc R . . .
C59 C 0.3464(6) 0.6750(5) 0.3070(4) 0.053(2) Uani 1 1 d . . . .
H59 H 0.2867 0.6668 0.3056 0.064 Uiso 1 1 calc R . . .
C74 C 0.5910(6) 0.5887(6) 0.1350(3) 0.061(2) Uani 1 1 d . . . .
H74 H 0.5351 0.5866 0.1652 0.073 Uiso 1 1 calc R . . .
C62 C 0.5210(5) 0.6946(5) 0.3097(3) 0.0470(19) Uani 1 1 d . . . .
H62 H 0.5823 0.7000 0.3109 0.056 Uiso 1 1 calc R . . .
C92 C 1.0878(5) 0.4009(5) 0.1967(3) 0.0484(19) Uani 1 1 d . . . .
H92 H 1.1167 0.3888 0.2307 0.058 Uiso 1 1 calc R . . .
C38 C 0.5362(6) 1.2234(6) 0.0603(3) 0.055(2) Uani 1 1 d . . . .
H38 H 0.5901 1.2249 0.0282 0.066 Uiso 1 1 calc R . . .
C36 C 0.3612(6) 1.2451(6) 0.0973(4) 0.065(3) Uani 1 1 d . . . .
H36 H 0.2944 1.2611 0.0911 0.078 Uiso 1 1 calc R . . .
C26 C 0.7500(6) 1.2610(6) 0.1945(3) 0.055(2) Uani 1 1 d . . . .
H26 H 0.8165 1.2056 0.1804 0.066 Uiso 1 1 calc R . . .
C53 C 1.0660(6) 0.8518(7) 0.4575(3) 0.066(2) Uani 1 1 d . . . .
H53 H 1.1227 0.8624 0.4624 0.079 Uiso 1 1 calc R . . .
C37 C 0.4394(7) 1.2464(6) 0.0505(4) 0.074(3) Uani 1 1 d . . . .
H37 H 0.4270 1.2631 0.0118 0.088 Uiso 1 1 calc R . . .
C76 C 1.2033(6) 0.6814(6) 0.1434(3) 0.0486(19) Uani 1 1 d . . . .
H76 H 1.1456 0.7403 0.1639 0.058 Uiso 1 1 calc R . . .
C56 C 0.8998(6) 0.8246(6) 0.4457(3) 0.051(2) Uani 1 1 d . . . .
H56 H 0.8426 0.8143 0.4416 0.062 Uiso 1 1 calc R . . .
C90 C 1.0246(6) 0.3462(7) 0.1278(4) 0.067(2) Uani 1 1 d . . . .
H90 H 1.0083 0.2982 0.1137 0.080 Uiso 1 1 calc R . . .
C89 C 1.0071(6) 0.4317(7) 0.0993(3) 0.066(2) Uani 1 1 d . . . .
H89 H 0.9794 0.4428 0.0649 0.079 Uiso 1 1 calc R . . .
C91 C 1.0658(6) 0.3297(6) 0.1767(4) 0.061(2) Uani 1 1 d . . . .
H91 H 1.0790 0.2700 0.1967 0.073 Uiso 1 1 calc R . . .
C88 C 1.0289(6) 0.5015(5) 0.1197(3) 0.054(2) Uani 1 1 d . . . .
H88 H 1.0157 0.5609 0.0994 0.065 Uiso 1 1 calc R . . .
C80 C 1.2850(7) 0.5061(6) 0.1176(4) 0.067(2) Uani 1 1 d . . . .
H80 H 1.2830 0.4438 0.1205 0.080 Uiso 1 1 calc R . . .
C61 C 0.4734(7) 0.6609(6) 0.3582(3) 0.061(2) Uani 1 1 d . . . .
H61 H 0.5002 0.6455 0.3930 0.073 Uiso 1 1 calc R . . .
C3 C 0.4174(6) 1.1968(6) 0.3418(3) 0.060(2) Uani 1 1 d . . . .
H3 H 0.3471 1.2433 0.3594 0.072 Uiso 1 1 calc R . . .
C73 C 0.6437(7) 0.5156(6) 0.0879(4) 0.075(3) Uani 1 1 d . . . .
H73 H 0.6229 0.4649 0.0854 0.090 Uiso 1 1 calc R . . .
C42 C 0.8602(8) 1.2747(7) 0.3658(4) 0.068(3) Uani 1 1 d . . . .
H42 H 0.8775 1.3283 0.3566 0.082 Uiso 1 1 calc R . . .
C25 C 0.7399(8) 1.3334(6) 0.2317(4) 0.072(3) Uani 1 1 d . . . .
H25 H 0.7994 1.3286 0.2433 0.087 Uiso 1 1 calc R . . .
C85 C 1.0696(8) 0.5137(6) 0.3710(4) 0.075(3) Uani 1 1 d . . . .
H85 H 1.0158 0.5146 0.4041 0.090 Uiso 1 1 calc R . . .
C43 C 0.7833(8) 1.2826(6) 0.4145(4) 0.073(3) Uani 1 1 d . . . .
H43 H 0.7441 1.3433 0.4388 0.087 Uiso 1 1 calc R . . .
C24 C 0.6435(9) 1.4143(7) 0.2530(4) 0.075(3) Uani 1 1 d . . . .
H24 H 0.6372 1.4646 0.2792 0.090 Uiso 1 1 calc R . . .
C54 C 1.0684(7) 0.7597(6) 0.4658(3) 0.067(3) Uani 1 1 d . . . .
H54 H 1.1279 0.7058 0.4746 0.080 Uiso 1 1 calc R . . .
C79 C 1.3719(7) 0.5118(7) 0.0828(4) 0.082(3) Uani 1 1 d . . . .
H79 H 1.4302 0.4536 0.0620 0.099 Uiso 1 1 calc R . . .
C83 C 1.2429(8) 0.4811(7) 0.3299(4) 0.082(3) Uani 1 1 d . . . .
H83 H 1.3117 0.4598 0.3344 0.098 Uiso 1 1 calc R . . .
C60 C 0.3881(7) 0.6497(6) 0.3565(4) 0.065(2) Uani 1 1 d . . . .
H60 H 0.3566 0.6241 0.3897 0.079 Uiso 1 1 calc R . . .
C84 C 1.1682(9) 0.4799(7) 0.3772(4) 0.083(3) Uani 1 1 d . . . .
H84 H 1.1846 0.4559 0.4142 0.100 Uiso 1 1 calc R . . .
Cl2 Cl 0.17796(19) 0.04040(18) 0.34386(10) 0.0861(7) Uiso 1 1 d . . . .
Cl1 Cl 0.1295(3) 0.2486(3) 0.35219(14) 0.1378(11) Uiso 1 1 d . . . .
C93 C 0.1316(7) 0.1465(6) 0.3913(4) 0.084(3) Uiso 1 1 d . . . .
H93A H 0.0599 0.1626 0.4153 0.100 Uiso 1 1 calc R . . .
H93B H 0.1767 0.1325 0.4196 0.100 Uiso 1 1 calc R . . .
Cl3 Cl 1.3428(4) 0.4318(4) 0.4726(2) 0.1088(18) Uiso 0.5 1 d D P A -1
Cl4 Cl 1.5168(5) 0.4622(6) 0.4915(4) 0.172(3) Uiso 0.5 1 d DG P A -1
C1A C 1.4790(4) 0.3806(6) 0.4638(8) 0.125(8) Uiso 0.5 1 d DG P A -1
H1AA H 1.5023 0.3186 0.4851 0.149 Uiso 0.5 1 calc R P A -1
H1AB H 1.5146 0.3630 0.4205 0.149 Uiso 0.5 1 calc R P A -1

loop_
_atom_site_aniso_label
_atom_site_aniso_U_11
_atom_site_aniso_U_22
_atom_site_aniso_U_33
_atom_site_aniso_U_23
_atom_site_aniso_U_13
_atom_site_aniso_U_12
Cu1 0.0292(5) 0.0291(5) 0.0281(4) 0.0001(4) -0.0054(4) -0.0120(4)
Cu2 0.0278(5) 0.0329(5) 0.0285(4) -0.0007(4) -0.0070(4) -0.0136(4)
Cu3 0.0298(5) 0.0366(5) 0.0289(4) 0.0007(4) -0.0070(4) -0.0159(4)
Cu4 0.0296(5) 0.0312(5) 0.0304(4) -0.0011(4) -0.0055(4) -0.0125(4)
P8 0.0287(11) 0.0315(11) 0.0381(10) -0.0031(8) -0.0059(8) -0.0085(9)
P6 0.0306(11) 0.0347(11) 0.0262(9) -0.0023(8) -0.0080(8) -0.0139(9)
P5 0.0294(11) 0.0288(10) 0.0281(9) 0.0000(8) -0.0038(8) -0.0110(9)
P1 0.0282(10) 0.0324(11) 0.0266(9) -0.0012(8) -0.0067(8) -0.0116(9)
P3 0.0290(10) 0.0299(10) 0.0310(9) 0.0007(8) -0.0078(8) -0.0134(9)
P2 0.0306(11) 0.0298(10) 0.0265(9) 0.0011(8) -0.0061(8) -0.0144(9)
P7 0.0276(10) 0.0348(11) 0.0311(9) 0.0015(8) -0.0061(8) -0.0161(9)
P4 0.0239(10) 0.0283(10) 0.0306(9) -0.0014(8) -0.0048(8) -0.0107(8)
O2 0.028(3) 0.029(3) 0.029(2) 0.000(2) -0.004(2) -0.011(2)
O1 0.030(3) 0.045(3) 0.026(2) -0.003(2) 0.0001(19) -0.021(2)
O4 0.033(3) 0.036(3) 0.031(2) 0.007(2) -0.007(2) -0.015(2)
O3 0.037(3) 0.030(3) 0.028(2) 0.001(2) -0.006(2) -0.018(2)
C10 0.033(4) 0.026(4) 0.030(4) 0.002(3) -0.004(3) -0.017(3)
C15 0.016(4) 0.030(4) 0.031(4) 0.003(3) -0.002(3) -0.006(3)
C81 0.049(5) 0.026(4) 0.048(4) 0.005(3) -0.017(4) -0.009(4)
C63 0.033(4) 0.033(4) 0.028(3) 0.004(3) -0.007(3) -0.020(3)
C64 0.057(5) 0.041(5) 0.037(4) -0.001(4) -0.014(4) -0.024(4)
C39 0.033(4) 0.043(5) 0.034(4) 0.000(3) -0.009(3) -0.018(4)
C57 0.025(4) 0.025(4) 0.036(4) -0.003(3) -0.002(3) -0.007(3)
C20 0.019(4) 0.030(4) 0.019(3) -0.006(3) 0.002(3) -0.011(3)
C5 0.031(4) 0.036(4) 0.020(3) 0.005(3) -0.004(3) -0.015(4)
C28 0.048(5) 0.040(5) 0.039(4) 0.004(4) -0.008(4) -0.026(4)
C13 0.060(5) 0.046(5) 0.044(5) 0.022(4) -0.018(4) -0.030(4)
C35 0.036(5) 0.043(5) 0.091(6) 0.004(5) -0.014(5) -0.017(4)
C16 0.029(4) 0.036(4) 0.035(4) 0.000(3) -0.001(3) -0.010(4)
C11 0.036(4) 0.048(5) 0.044(4) 0.002(4) -0.002(3) -0.024(4)
C27 0.025(4) 0.024(4) 0.030(3) 0.005(3) -0.010(3) -0.002(3)
C9 0.042(5) 0.040(4) 0.032(4) -0.005(3) -0.004(3) -0.019(4)
C17 0.026(4) 0.059(5) 0.035(4) -0.002(4) -0.007(3) -0.015(4)
C6 0.027(4) 0.035(4) 0.037(4) 0.012(3) -0.007(3) -0.011(3)
C45 0.033(4) 0.032(4) 0.039(4) -0.005(3) -0.003(3) -0.015(4)
C67 0.032(4) 0.031(4) 0.056(5) 0.002(4) -0.008(4) -0.018(4)
C87 0.033(4) 0.034(4) 0.040(4) -0.007(3) -0.002(3) -0.013(4)
C21 0.041(5) 0.032(4) 0.031(4) 0.006(3) -0.006(3) -0.018(4)
C51 0.038(4) 0.028(4) 0.033(4) -0.004(3) -0.011(3) -0.010(3)
C68 0.040(5) 0.044(5) 0.045(4) 0.003(4) -0.021(4) -0.024(4)
C18 0.033(4) 0.063(5) 0.042(4) -0.017(4) -0.002(4) -0.026(4)
C34 0.032(5) 0.046(5) 0.062(5) 0.019(4) -0.016(4) -0.012(4)
C8 0.060(5) 0.054(5) 0.024(4) 0.000(3) -0.011(4) -0.035(4)
C33 0.036(4) 0.024(4) 0.039(4) -0.001(3) -0.012(3) -0.006(3)
C44 0.060(6) 0.043(5) 0.043(4) -0.005(4) -0.005(4) -0.016(4)
C32 0.060(6) 0.048(5) 0.045(5) -0.002(4) -0.001(4) -0.028(4)
C7 0.050(5) 0.058(5) 0.037(4) 0.011(4) -0.020(4) -0.034(4)
C40 0.056(5) 0.048(5) 0.050(5) -0.002(4) -0.012(4) -0.029(4)
C86 0.043(5) 0.051(5) 0.042(4) -0.002(4) -0.008(4) -0.002(4)
C69 0.029(4) 0.034(4) 0.029(4) 0.002(3) -0.006(3) -0.016(3)
C2 0.050(6) 0.032(5) 0.060(5) -0.009(4) -0.007(4) -0.008(4)
C22 0.048(5) 0.039(5) 0.039(4) 0.001(4) -0.004(4) -0.012(4)
C12 0.063(6) 0.032(5) 0.065(5) 0.000(4) -0.009(4) -0.027(4)
C1 0.053(5) 0.040(5) 0.035(4) -0.001(3) -0.013(4) -0.029(4)
C70 0.049(5) 0.048(5) 0.054(5) -0.005(4) -0.005(4) -0.031(4)
C75 0.025(4) 0.036(4) 0.041(4) 0.000(3) -0.007(3) -0.006(4)
C29 0.049(5) 0.047(5) 0.032(4) -0.008(4) 0.004(4) -0.022(4)
C65 0.067(6) 0.063(6) 0.047(5) 0.010(5) -0.033(4) -0.019(5)
C23 0.064(6) 0.037(5) 0.070(6) -0.014(4) 0.003(5) -0.015(5)
C72 0.060(6) 0.045(5) 0.045(5) -0.011(4) -0.002(4) -0.015(5)
C49 0.060(6) 0.065(6) 0.030(4) -0.004(4) -0.003(4) -0.018(5)
C52 0.039(5) 0.054(5) 0.054(5) 0.013(4) -0.019(4) -0.021(4)
C19 0.044(5) 0.050(5) 0.033(4) 0.005(3) -0.009(4) -0.028(4)
C66 0.044(5) 0.050(6) 0.057(5) 0.020(4) -0.015(4) -0.017(4)
C14 0.049(5) 0.045(5) 0.032(4) 0.008(4) -0.007(3) -0.025(4)
C78 0.037(5) 0.095(8) 0.065(5) 0.001(6) 0.000(4) -0.037(6)
C58 0.040(5) 0.046(5) 0.050(4) 0.010(4) -0.009(4) -0.025(4)
C82 0.052(6) 0.075(6) 0.078(6) 0.030(5) -0.033(5) -0.026(5)
C30 0.040(5) 0.067(6) 0.030(4) 0.004(4) -0.002(3) -0.024(5)
C71 0.058(6) 0.055(6) 0.057(5) -0.017(4) 0.006(4) -0.032(5)
C77 0.057(6) 0.068(6) 0.073(6) 0.002(5) -0.004(5) -0.035(5)
C48 0.048(6) 0.068(6) 0.039(5) -0.002(4) 0.013(4) -0.015(5)
C4 0.030(5) 0.053(5) 0.055(5) -0.016(4) 0.001(4) -0.012(4)
C47 0.034(5) 0.062(6) 0.065(5) -0.005(5) -0.006(4) -0.018(4)
C31 0.063(6) 0.070(6) 0.046(5) 0.011(4) -0.001(4) -0.049(5)
C46 0.044(5) 0.056(5) 0.037(4) -0.006(4) -0.006(4) -0.018(4)
C50 0.036(4) 0.059(5) 0.027(4) -0.011(3) -0.001(3) -0.014(4)
C41 0.055(6) 0.067(6) 0.072(6) 0.013(5) -0.015(5) -0.037(5)
C55 0.079(7) 0.036(5) 0.065(5) 0.003(4) -0.033(5) -0.013(5)
C59 0.031(5) 0.042(5) 0.083(6) 0.014(4) -0.003(4) -0.020(4)
C74 0.063(6) 0.055(6) 0.058(5) -0.018(4) 0.020(4) -0.037(5)
C62 0.042(5) 0.066(6) 0.044(4) 0.012(4) -0.012(4) -0.033(4)
C92 0.046(5) 0.041(5) 0.052(5) -0.009(4) -0.003(4) -0.018(4)
C38 0.035(5) 0.076(6) 0.037(4) -0.005(4) -0.008(4) -0.009(4)
C36 0.038(5) 0.051(6) 0.098(7) -0.030(5) -0.024(5) -0.006(4)
C26 0.057(6) 0.047(5) 0.067(5) 0.000(4) -0.031(4) -0.021(4)
C53 0.049(6) 0.069(7) 0.077(6) -0.003(5) -0.028(5) -0.016(5)
C37 0.055(6) 0.089(7) 0.051(5) -0.019(5) -0.021(5) -0.004(5)
C76 0.034(5) 0.048(5) 0.054(5) -0.001(4) 0.005(4) -0.017(4)
C56 0.053(5) 0.055(6) 0.053(5) -0.001(4) -0.027(4) -0.023(5)
C90 0.061(6) 0.055(6) 0.084(7) -0.032(5) 0.002(5) -0.032(5)
C89 0.061(6) 0.072(7) 0.058(5) -0.026(5) -0.017(4) -0.020(5)
C91 0.070(6) 0.043(5) 0.062(5) -0.014(4) 0.011(5) -0.031(5)
C88 0.059(6) 0.041(5) 0.058(5) -0.010(4) -0.019(4) -0.014(4)
C80 0.058(6) 0.044(5) 0.088(6) -0.014(5) 0.004(5) -0.024(5)
C61 0.063(6) 0.078(7) 0.044(5) 0.013(4) -0.012(4) -0.037(5)
C3 0.031(5) 0.042(5) 0.074(6) -0.010(4) 0.011(4) 0.000(4)
C73 0.075(7) 0.043(5) 0.098(7) -0.025(5) 0.013(6) -0.033(5)
C42 0.086(8) 0.057(7) 0.090(7) 0.032(6) -0.047(6) -0.047(6)
C25 0.094(8) 0.052(6) 0.093(7) -0.001(5) -0.053(6) -0.037(6)
C85 0.086(8) 0.061(6) 0.062(6) 0.017(5) -0.022(5) -0.019(6)
C43 0.104(8) 0.032(5) 0.089(7) 0.002(5) -0.038(6) -0.029(6)
C24 0.110(9) 0.055(6) 0.065(6) -0.018(5) -0.027(6) -0.037(6)
C54 0.062(6) 0.044(6) 0.067(6) -0.008(5) -0.031(5) 0.008(5)
C79 0.047(6) 0.076(7) 0.098(7) -0.027(6) 0.025(5) -0.022(6)
C83 0.094(8) 0.088(8) 0.087(7) 0.033(6) -0.067(7) -0.042(6)
C60 0.069(7) 0.048(5) 0.063(6) 0.012(4) 0.011(5) -0.026(5)
C84 0.118(10) 0.070(7) 0.071(7) 0.032(6) -0.058(7) -0.037(7)

loop_
_atom_type_symbol
_atom_type_description
_atom_type_scat_dispersion_real
_atom_type_scat_dispersion_imag
_atom_type_scat_source
C C 0.0033 0.0016 'International Tables Vol C Tables 4.2.6.8 and 6.1.1.4'
H H 0.0000 0.0000 'International Tables Vol C Tables 4.2.6.8 and 6.1.1.4'
Cl Cl 0.1484 0.1585 'International Tables Vol C Tables 4.2.6.8 and 6.1.1.4'
Cu Cu 0.3201 1.2651 'International Tables Vol C Tables 4.2.6.8 and 6.1.1.4'
O O 0.0106 0.0060 'International Tables Vol C Tables 4.2.6.8 and 6.1.1.4'
P P 0.1023 0.0942 'International Tables Vol C Tables 4.2.6.8 and 6.1.1.4'

loop_
_geom_angle_atom_site_label_1
_geom_angle_atom_site_label_2
_geom_angle_atom_site_label_3
_geom_angle
P5 Cu1 P1 111.51(7)
P2 Cu1 P5 111.68(6)
P2 Cu1 P1 108.10(7)
O4 Cu1 P5 98.03(12)
O4 Cu1 P1 112.02(12)
O4 Cu1 P2 115.30(13)
P6 Cu2 P4 110.30(6)
P1 Cu2 P6 112.51(7)
P1 Cu2 P4 108.81(6)
O3 Cu2 P6 102.82(11)
O3 Cu2 P1 115.08(12)
O3 Cu2 P4 107.08(13)
P3 Cu3 P2 106.65(7)
P7 Cu3 P3 114.60(7)
P7 Cu3 P2 111.52(6)
O1 Cu3 P3 114.03(11)
O1 Cu3 P2 109.97(13)
O1 Cu3 P7 100.07(13)
P8 Cu4 P3 110.60(7)
P4 Cu4 P8 113.46(7)
P4 Cu4 P3 106.01(6)
O2 Cu4 P8 101.56(12)
O2 Cu4 P3 109.88(12)
O2 Cu4 P4 115.37(12)
C81 P8 Cu4 117.1(2)
C87 P8 Cu4 111.3(2)
C87 P8 C81 103.0(3)
C75 P8 Cu4 114.6(2)
C75 P8 C81 103.6(3)
C75 P8 C87 106.0(3)
C39 P6 Cu2 116.8(2)
C45 P6 Cu2 117.5(2)
C45 P6 C39 102.7(3)
C45 P6 C51 103.8(3)
C51 P6 Cu2 109.0(2)
C51 P6 C39 105.7(3)
C27 P5 Cu1 113.3(2)
C21 P5 Cu1 110.65(19)
C21 P5 C27 105.4(3)
C21 P5 C33 104.9(3)
C33 P5 Cu1 115.6(2)
C33 P5 C27 106.3(3)
Cu2 P1 Cu1 101.31(7)
C5 P1 Cu1 114.14(19)
C5 P1 Cu2 112.0(2)
C1 P1 Cu1 113.2(2)
C1 P1 Cu2 113.8(2)
C1 P1 C5 102.8(3)
Cu3 P3 Cu4 104.20(7)
C15 P3 Cu3 112.0(2)
C15 P3 Cu4 113.2(2)
C11 P3 Cu3 113.2(2)
C11 P3 Cu4 112.2(2)
C11 P3 C15 102.4(3)
Cu1 P2 Cu3 103.86(6)
C10 P2 Cu1 112.4(2)
C10 P2 Cu3 113.6(2)
C6 P2 Cu1 114.1(2)
C6 P2 Cu3 110.1(2)
C6 P2 C10 103.0(3)
C63 P7 Cu3 111.4(2)
C63 P7 C57 103.5(3)
C63 P7 C69 104.2(3)
C57 P7 Cu3 114.9(2)
C69 P7 Cu3 116.4(2)
C69 P7 C57 105.1(3)
Cu4 P4 Cu2 105.99(7)
C20 P4 Cu2 113.2(2)
C20 P4 Cu4 111.56(18)
C16 P4 Cu2 110.6(2)
C16 P4 Cu4 113.2(2)
C16 P4 C20 102.5(3)
C10 O2 Cu4 130.6(4)
C5 O1 Cu3 131.7(4)
C20 O4 Cu1 129.5(4)
C15 O3 Cu2 132.2(4)
O2 C10 P2 121.2(4)
O2 C10 C9 119.9(6)
C9 C10 P2 118.9(5)
O3 C15 P3 121.1(4)
O3 C15 C14 120.4(5)
C14 C15 P3 118.4(5)
C86 C81 P8 117.3(6)
C82 C81 P8 125.2(6)
C82 C81 C86 117.5(6)
C64 C63 P7 124.9(5)
C64 C63 C68 117.1(6)
C68 C63 P7 117.9(4)
C63 C64 H64 119.7
C65 C64 C63 120.7(7)
C65 C64 H64 119.7
C44 C39 P6 125.4(6)
C44 C39 C40 117.4(7)
C40 C39 P6 117.1(5)
C58 C57 P7 123.9(5)
C62 C57 P7 118.9(5)
C62 C57 C58 117.3(6)
O4 C20 P4 120.8(4)
O4 C20 C19 119.5(6)
C19 C20 P4 119.7(4)
O1 C5 P1 121.0(5)
O1 C5 C4 119.3(6)
C4 C5 P1 119.7(5)
C27 C28 H28 119.8
C29 C28 H28 119.8
C29 C28 C27 120.3(7)
C12 C13 H13 117.3
C14 C13 H13 117.3
C14 C13 C12 125.5(7)
C34 C35 H35 119.4
C36 C35 H35 119.4
C36 C35 C34 121.1(8)
P4 C16 H16 117.5
C17 C16 P4 125.1(5)
C17 C16 H16 117.5
P3 C11 H11 117.2
C12 C11 P3 125.6(5)
C12 C11 H11 117.2
C28 C27 P5 117.8(5)
C28 C27 C32 118.9(6)
C32 C27 P5 123.3(5)
C10 C9 H9 117.2
C8 C9 C10 125.7(6)
C8 C9 H9 117.2
C16 C17 H17 119.2
C16 C17 C18 121.5(6)
C18 C17 H17 119.2
P2 C6 H6 118.0
C7 C6 P2 124.0(5)
C7 C6 H6 118.0
C46 C45 P6 119.1(5)
C46 C45 C50 118.8(6)
C50 C45 P6 122.1(5)
C68 C67 H67 120.5
C68 C67 C66 119.0(6)
C66 C67 H67 120.5
C92 C87 P8 125.0(5)
C92 C87 C88 116.4(7)
C88 C87 P8 118.3(5)
C22 C21 P5 123.7(5)
C26 C21 P5 118.0(5)
C26 C21 C22 118.1(6)
C52 C51 P6 124.1(5)
C56 C51 P6 116.8(5)
C56 C51 C52 118.7(6)
C63 C68 H68 118.8
C67 C68 C63 122.3(6)
C67 C68 H68 118.8
C17 C18 H18 116.6
C19 C18 C17 126.9(7)
C19 C18 H18 116.6
C35 C34 H34 119.5
C35 C34 C33 121.0(7)
C33 C34 H34 119.5
C9 C8 H8 117.4
C9 C8 C7 125.3(6)
C7 C8 H8 117.4
C34 C33 P5 118.0(5)
C38 C33 P5 124.1(6)
C38 C33 C34 117.9(6)
C39 C44 H44 119.3
C39 C44 C43 121.3(8)
C43 C44 H44 119.3
C27 C32 H32 119.8
C27 C32 C31 120.3(7)
C31 C32 H32 119.8
C6 C7 C8 123.0(6)
C6 C7 H7 118.5
C8 C7 H7 118.5
C39 C40 H40 119.8
C41 C40 C39 120.3(7)
C41 C40 H40 119.8
C81 C86 H86 119.3
C81 C86 C85 121.4(7)
C85 C86 H86 119.3
C70 C69 P7 118.1(5)
C70 C69 C74 117.2(6)
C74 C69 P7 124.7(5)
C1 C2 H2 118.9
C1 C2 C3 122.3(7)
C3 C2 H2 118.9
C21 C22 H22 119.6
C23 C22 C21 120.8(7)
C23 C22 H22 119.6
C13 C12 H12 119.1
C11 C12 C13 121.8(7)
C11 C12 H12 119.1
P1 C1 H1 117.5
C2 C1 P1 125.1(6)
C2 C1 H1 117.5
C69 C70 H70 119.2
C69 C70 C71 121.6(7)
C71 C70 H70 119.2
C76 C75 P8 117.9(5)
C76 C75 C80 118.3(7)
C80 C75 P8 123.8(6)
C28 C29 H29 119.3
C28 C29 C30 121.4(7)
C30 C29 H29 119.3
C64 C65 H65 119.6
C66 C65 C64 120.8(6)
C66 C65 H65 119.6
C22 C23 H23 120.2
C24 C23 C22 119.6(8)
C24 C23 H23 120.2
C71 C72 H72 119.8
C71 C72 C73 120.3(8)
C73 C72 H72 119.8
C48 C49 H49 119.3
C48 C49 C50 121.4(6)
C50 C49 H49 119.3
C51 C52 H52 119.8
C53 C52 C51 120.4(7)
C53 C52 H52 119.8
C20 C19 H19 118.0
C18 C19 C20 124.0(6)
C18 C19 H19 118.0
C67 C66 H66 120.0
C65 C66 C67 120.0(6)
C65 C66 H66 120.0
C15 C14 H14 116.9
C13 C14 C15 126.2(6)
C13 C14 H14 116.9
C77 C78 H78 119.9
C79 C78 H78 119.9
C79 C78 C77 120.2(8)
C57 C58 H58 119.2
C59 C58 C57 121.6(6)
C59 C58 H58 119.2
C81 C82 H82 119.9
C83 C82 C81 120.3(8)
C83 C82 H82 119.9
C29 C30 H30 120.9
C31 C30 C29 118.2(7)
C31 C30 H30 120.9
C70 C71 H71 119.9
C72 C71 C70 120.2(8)
C72 C71 H71 119.9
C78 C77 H77 119.7
C76 C77 C78 120.6(8)
C76 C77 H77 119.7
C49 C48 H48 120.5
C49 C48 C47 119.1(7)
C47 C48 H48 120.5
C5 C4 H4 117.7
C3 C4 C5 124.5(7)
C3 C4 H4 117.7
C48 C47 H47 119.3
C46 C47 C48 121.4(7)
C46 C47 H47 119.3
C32 C31 H31 119.6
C30 C31 C32 120.8(7)
C30 C31 H31 119.6
C45 C46 H46 120.1
C47 C46 C45 119.8(6)
C47 C46 H46 120.1
C45 C50 H50 120.2
C49 C50 C45 119.5(6)
C49 C50 H50 120.2
C40 C41 H41 119.3
C40 C41 C42 121.5(8)
C42 C41 H41 119.3
C56 C55 H55 120.2
C54 C55 H55 120.2
C54 C55 C56 119.6(8)
C58 C59 H59 120.7
C58 C59 C60 118.6(7)
C60 C59 H59 120.7
C69 C74 H74 119.4
C69 C74 C73 121.2(7)
C73 C74 H74 119.4
C57 C62 H62 119.0
C61 C62 C57 122.0(7)
C61 C62 H62 119.0
C87 C92 H92 118.6
C87 C92 C91 122.9(7)
C91 C92 H92 118.6
C33 C38 H38 119.7
C33 C38 C37 120.6(7)
C37 C38 H38 119.7
C35 C36 H36 120.1
C35 C36 C37 119.8(7)
C37 C36 H36 120.1
C21 C26 H26 119.6
C25 C26 C21 120.7(7)
C25 C26 H26 119.6
C52 C53 H53 119.9
C54 C53 C52 120.2(8)
C54 C53 H53 119.9
C38 C37 H37 120.3
C36 C37 C38 119.4(7)
C36 C37 H37 120.3
C75 C76 H76 119.7
C77 C76 C75 120.5(7)
C77 C76 H76 119.7
C51 C56 C55 121.6(7)
C51 C56 H56 119.2
C55 C56 H56 119.2
C89 C90 H90 120.1
C89 C90 C91 119.7(8)
C91 C90 H90 120.1
C90 C89 H89 119.7
C90 C89 C88 120.5(7)
C88 C89 H89 119.7
C92 C91 H91 120.5
C90 C91 C92 119.0(8)
C90 C91 H91 120.5
C87 C88 H88 119.3
C89 C88 C87 121.5(7)
C89 C88 H88 119.3
C75 C80 H80 119.7
C79 C80 C75 120.6(8)
C79 C80 H80 119.7
C62 C61 H61 120.1
C60 C61 C62 119.8(7)
C60 C61 H61 120.1
C2 C3 H3 117.2
C4 C3 C2 125.6(7)
C4 C3 H3 117.2
C72 C73 C74 119.5(8)
C72 C73 H73 120.3
C74 C73 H73 120.3
C41 C42 H42 120.7
C43 C42 C41 118.6(8)
C43 C42 H42 120.7
C26 C25 H25 119.8
C26 C25 C24 120.5(8)
C24 C25 H25 119.8
C86 C85 H85 119.8
C84 C85 C86 120.3(9)
C84 C85 H85 119.8
C44 C43 H43 119.6
C42 C43 C44 120.8(8)
C42 C43 H43 119.6
C23 C24 C25 120.3(8)
C23 C24 H24 119.8
C25 C24 H24 119.8
C55 C54 C53 119.5(7)
C55 C54 H54 120.3
C53 C54 H54 120.3
C78 C79 H79 120.1
C80 C79 C78 119.8(8)
C80 C79 H79 120.1
C82 C83 H83 119.2
C84 C83 C82 121.7(9)
C84 C83 H83 119.2
C59 C60 H60 119.7
C61 C60 C59 120.7(7)
C61 C60 H60 119.7
C85 C84 H84 120.6
C83 C84 C85 118.8(8)
C83 C84 H84 120.6
Cl2 C93 H93A 109.1
Cl2 C93 H93B 109.1
Cl1 C93 Cl2 112.7(5)
Cl1 C93 H93A 109.1
Cl1 C93 H93B 109.1
H93A C93 H93B 107.8
Cl3 C1A H1AA 109.0
Cl3 C1A H1AB 109.0
Cl4 C1A Cl3 112.9
Cl4 C1A H1AA 109.0
Cl4 C1A H1AB 109.0
H1AA C1A H1AB 107.8

loop_
_geom_bond_atom_site_label_1
_geom_bond_atom_site_label_2
_geom_bond_distance
Cu1 P5 2.2822(18)
Cu1 P1 2.3214(17)
Cu1 P2 2.2797(18)
Cu1 O4 2.008(4)
Cu2 P6 2.2909(16)
Cu2 P1 2.2849(17)
Cu2 P4 2.3274(18)
Cu2 O3 2.016(4)
Cu3 P3 2.2954(17)
Cu3 P2 2.3289(18)
Cu3 P7 2.2945(18)
Cu3 O1 2.009(4)
Cu4 P8 2.2891(18)
Cu4 P3 2.3258(19)
Cu4 P4 2.2871(18)
Cu4 O2 2.012(4)
P8 C81 1.831(6)
P8 C87 1.816(7)
P8 C75 1.815(7)
P6 C39 1.832(7)
P6 C45 1.817(6)
P6 C51 1.827(6)
P5 C27 1.828(6)
P5 C21 1.818(6)
P5 C33 1.825(6)
P1 C5 1.787(7)
P1 C1 1.750(7)
P3 C15 1.798(6)
P3 C11 1.750(7)
P2 C10 1.796(6)
P2 C6 1.764(6)
P7 C63 1.824(6)
P7 C57 1.828(6)
P7 C69 1.827(6)
P4 C20 1.790(6)
P4 C16 1.759(6)
O2 C10 1.277(6)
O1 C5 1.283(7)
O4 C20 1.284(6)
O3 C15 1.276(7)
C10 C9 1.429(8)
C15 C14 1.421(8)
C81 C86 1.371(9)
C81 C82 1.370(9)
C63 C64 1.389(7)
C63 C68 1.391(8)
C64 H64 0.9500
C64 C65 1.367(9)
C39 C44 1.367(9)
C39 C40 1.398(9)
C57 C58 1.386(8)
C57 C62 1.369(8)
C20 C19 1.425(8)
C5 C4 1.418(9)
C28 H28 0.9500
C28 C27 1.377(8)
C28 C29 1.367(8)
C13 H13 0.9500
C13 C12 1.383(9)
C13 C14 1.358(9)
C35 H35 0.9500
C35 C34 1.350(9)
C35 C36 1.349(10)
C16 H16 0.9500
C16 C17 1.358(8)
C11 H11 0.9500
C11 C12 1.357(8)
C27 C32 1.377(9)
C9 H9 0.9500
C9 C8 1.348(8)
C17 H17 0.9500
C17 C18 1.391(9)
C6 H6 0.9500
C6 C7 1.358(8)
C45 C46 1.390(8)
C45 C50 1.399(8)
C67 H67 0.9500
C67 C68 1.362(8)
C67 C66 1.377(8)
C87 C92 1.363(9)
C87 C88 1.390(8)
C21 C22 1.394(9)
C21 C26 1.382(9)
C51 C52 1.392(9)
C51 C56 1.349(9)
C68 H68 0.9500
C18 H18 0.9500
C18 C19 1.361(8)
C34 H34 0.9500
C34 C33 1.387(9)
C8 H8 0.9500
C8 C7 1.403(9)
C33 C38 1.377(8)
C44 H44 0.9500
C44 C43 1.387(10)
C32 H32 0.9500
C32 C31 1.380(9)
C7 H7 0.9500
C40 H40 0.9500
C40 C41 1.366(10)
C86 H86 0.9500
C86 C85 1.372(9)
C69 C70 1.369(8)
C69 C74 1.376(9)
C2 H2 0.9500
C2 C1 1.346(9)
C2 C3 1.398(10)
C22 H22 0.9500
C22 C23 1.380(9)
C12 H12 0.9500
C1 H1 0.9500
C70 H70 0.9500
C70 C71 1.383(9)
C75 C76 1.381(9)
C75 C80 1.409(9)
C29 H29 0.9500
C29 C30 1.378(9)
C65 H65 0.9500
C65 C66 1.365(9)
C23 H23 0.9500
C23 C24 1.349(10)
C72 H72 0.9500
C72 C71 1.336(10)
C72 C73 1.364(10)
C49 H49 0.9500
C49 C48 1.355(9)
C49 C50 1.383(9)
C52 H52 0.9500
C52 C53 1.379(9)
C19 H19 0.9500
C66 H66 0.9500
C14 H14 0.9500
C78 H78 0.9500
C78 C77 1.375(10)
C78 C79 1.371(11)
C58 H58 0.9500
C58 C59 1.377(9)
C82 H82 0.9500
C82 C83 1.369(10)
C30 H30 0.9500
C30 C31 1.373(9)
C71 H71 0.9500
C77 H77 0.9500
C77 C76 1.366(10)
C48 H48 0.9500
C48 C47 1.378(9)
C4 H4 0.9500
C4 C3 1.371(9)
C47 H47 0.9500
C47 C46 1.374(9)
C31 H31 0.9500
C46 H46 0.9500
C50 H50 0.9500
C41 H41 0.9500
C41 C42 1.374(10)
C55 H55 0.9500
C55 C56 1.389(9)
C55 C54 1.370(10)
C59 H59 0.9500
C59 C60 1.381(10)
C74 H74 0.9500
C74 C73 1.388(9)
C62 H62 0.9500
C62 C61 1.367(9)
C92 H92 0.9500
C92 C91 1.379(9)
C38 H38 0.9500
C38 C37 1.384(10)
C36 H36 0.9500
C36 C37 1.378(11)
C26 H26 0.9500
C26 C25 1.353(9)
C53 H53 0.9500
C53 C54 1.377(10)
C37 H37 0.9500
C76 H76 0.9500
C56 H56 0.9500
C90 H90 0.9500
C90 C89 1.361(10)
C90 C91 1.364(10)
C89 H89 0.9500
C89 C88 1.363(10)
C91 H91 0.9500
C88 H88 0.9500
C80 H80 0.9500
C80 C79 1.370(10)
C61 H61 0.9500
C61 C60 1.352(10)
C3 H3 0.9500
C73 H73 0.9500
C42 H42 0.9500
C42 C43 1.350(11)
C25 H25 0.9500
C25 C24 1.383(11)
C85 H85 0.9500
C85 C84 1.351(12)
C43 H43 0.9500
C24 H24 0.9500
C54 H54 0.9500
C79 H79 0.9500
C83 H83 0.9500
C83 C84 1.350(12)
C60 H60 0.9500
C84 H84 0.9500
Cl2 C93 1.744(8)
Cl1 C93 1.732(9)
C93 H93A 0.9900
C93 H93B 0.9900
Cl3 C1A 1.7603
Cl4 C1A 1.7596
C1A H1AA 0.9900
C1A H1AB 0.9900
